data_7703647
loop_
_publ_author_name
'Zhao, Sheng-Ze'
'Qin, Chun-Yan'
'Wang, Shi'
'Yamashita, Masahiro'
'Li, Yong-Hua'
'Huang, Wei'

_publ_section_title
;
 Structure-function correlations in mononuclear manganese(iii) spin
 crossover systems with a big conjugated hexadentate Schiff-base ligand.
;
_journal_issue 14
_journal_name_full 'Dalton transactions (Cambridge, England : 2003)'
_journal_page_first 4293
_journal_page_last 4305
_journal_paper_doi 10.1039/c9dt04882k
_journal_volume 49
_journal_year 2020
_chemical_formula_sum 'C30 H32 F6 Mn N4 O2 Sb'
_chemical_formula_weight 771.30
_space_group_crystal_system monoclinic
_space_group_IT_number 14
_space_group_name_Hall '-P 2ybc'
_space_group_name_H-M_alt 'P 1 21/c 1'
_atom_sites_solution_hydrogens mixed
_audit_creation_method SHELXL-2014/7
_audit_update_record
;
2019-12-16 deposited with the CCDC.	2020-03-02 downloaded from the CCDC.
;
_cell_angle_alpha 90
_cell_angle_beta 98.186(2)
_cell_angle_gamma 90
_cell_formula_units_Z 4
_cell_length_a 7.9515(7)
_cell_length_b 16.5772(14)
_cell_length_c 22.8646(19)
_cell_measurement_reflns_used 9329
_cell_measurement_temperature 100(2)
_cell_measurement_theta_max 28.36
_cell_measurement_theta_min 2.74
_cell_volume 2983.2(4)
_computing_structure_refinement 'SHELXL-2014/7 (Sheldrick, 2014)'
_diffrn_ambient_temperature 100(2)
_diffrn_measured_fraction_theta_full 0.999
_diffrn_measured_fraction_theta_max 0.999
_diffrn_measurement_device_type 'CCD area detector'
_diffrn_measurement_method 'phi and omega scans'
_diffrn_radiation_type MoK\a
_diffrn_radiation_wavelength 0.71073
_diffrn_reflns_av_R_equivalents 0.0350
_diffrn_reflns_av_unetI/netI 0.0336
_diffrn_reflns_Laue_measured_fraction_full 0.999
_diffrn_reflns_Laue_measured_fraction_max 0.999
_diffrn_reflns_limit_h_max 9
_diffrn_reflns_limit_h_min -9
_diffrn_reflns_limit_k_max 19
_diffrn_reflns_limit_k_min -19
_diffrn_reflns_limit_l_max 27
_diffrn_reflns_limit_l_min -19
_diffrn_reflns_number 18594
_diffrn_reflns_point_group_measured_fraction_full 0.999
_diffrn_reflns_point_group_measured_fraction_max 0.999
_diffrn_reflns_theta_full 25.000
_diffrn_reflns_theta_max 25.000
_diffrn_reflns_theta_min 2.179
_exptl_absorpt_coefficient_mu 1.402
_exptl_absorpt_correction_T_max 0.7144
_exptl_absorpt_correction_T_min 0.6013
_exptl_absorpt_correction_type multi-scan
_exptl_absorpt_process_details 'SADABS; Bruker, 2000'
_exptl_crystal_colour brown
_exptl_crystal_density_diffrn 1.717
_exptl_crystal_description block
_exptl_crystal_F_000 1544
_exptl_crystal_size_max 0.37
_exptl_crystal_size_mid 0.32
_exptl_crystal_size_min 0.24
_refine_diff_density_max 0.632
_refine_diff_density_min -0.665
_refine_diff_density_rms 0.080
_refine_ls_extinction_method none
_refine_ls_goodness_of_fit_ref 1.078
_refine_ls_hydrogen_treatment mixed
_refine_ls_matrix_type full
_refine_ls_number_parameters 405
_refine_ls_number_reflns 5265
_refine_ls_number_restraints 0
_refine_ls_restrained_S_all 1.078
_refine_ls_R_factor_all 0.0399
_refine_ls_R_factor_gt 0.0292
_refine_ls_shift/su_max 0.001
_refine_ls_shift/su_mean 0.000
_refine_ls_structure_factor_coef Fsqd
_refine_ls_weighting_details 'w=1/[\s^2^(Fo^2^)+(0.0151P)^2^+4.5465P] where P=(Fo^2^+2Fc^2^)/3'
_refine_ls_weighting_scheme calc
_refine_ls_wR_factor_gt 0.0580
_refine_ls_wR_factor_ref 0.0615
_reflns_Friedel_coverage 0.000
_reflns_number_gt 4429
_reflns_number_total 5268
_reflns_threshold_expression 'I > 2\s(I)'
_cod_data_source_file c9dt04882k2.cif
_cod_data_source_block 111_CCDC4
_cod_depositor_comments
;
The following automatic conversions were performed:

data item '_exptl_absorpt_correction_type' value 'Multi-scan' was
changed to 'multi-scan' in accordance with the
/home/data/users/saulius/crontab/automatic-downloads/rss-feeds/RSC/lib/dictionaries/cif_core.dic
dictionary named 'cif_core.dic' version 2.4.2 last updated on
2011-04-26.

Automatic conversion script
Id: cif_fix_values 7556 2019-12-06 15:28:31Z antanas 

 Adding full bibliography for 7703640--7703647.cif.
;
_cod_original_sg_symbol_H-M 'P 21/c'
_cod_database_code 7703647
_shelx_shelxl_version_number 2014/7
_shelx_space_group_comment
;
The symmetry employed for this shelxl refinement is uniquely defined
by the following loop, which should always be used as a source of
symmetry information in preference to the above space-group names.
They are only intended as comments.
;

loop_
_space_group_symop_operation_xyz
'x, y, z'
'-x, y+1/2, -z+1/2'
'-x, -y, -z'
'x, -y-1/2, z-1/2'

loop_
_atom_site_label
_atom_site_type_symbol
_atom_site_fract_x
_atom_site_fract_y
_atom_site_fract_z
_atom_site_U_iso_or_equiv
_atom_site_adp_type
_atom_site_occupancy
_atom_site_site_symmetry_order
_atom_site_calc_flag
_atom_site_refinement_flags_posn
_atom_site_refinement_flags_adp
_atom_site_refinement_flags_occupancy
_atom_site_disorder_assembly
_atom_site_disorder_group
C1 C 0.5114(4) 0.03135(17) 0.67178(13) 0.0156(6) Uani 1 1 d . . . . .
C2 C 0.5578(4) -0.04340(18) 0.64847(13) 0.0190(7) Uani 1 1 d . . . . .
H1 H 0.4773 -0.0721 0.6215 0.023 Uiso 1 1 calc R U . . .
C3 C 0.7145(4) -0.07424(19) 0.66401(14) 0.0226(7) Uani 1 1 d . . . . .
H2 H 0.7460 -0.1217 0.6450 0.027 Uiso 1 1 calc R U . . .
C4 C 0.8337(4) -0.03753(18) 0.70812(14) 0.0200(7) Uani 1 1 d . . . . .
C5 C 0.9968(4) -0.0711(2) 0.72472(15) 0.0263(8) Uani 1 1 d . . . . .
H3 H 1.0300 -0.1169 0.7042 0.032 Uiso 1 1 calc R U . . .
C6 C 1.1072(4) -0.0387(2) 0.76964(16) 0.0293(8) Uani 1 1 d . . . . .
H4 H 1.2165 -0.0618 0.7805 0.035 Uiso 1 1 calc R U . . .
C7 C 1.0585(4) 0.0287(2) 0.79959(15) 0.0269(8) Uani 1 1 d . . . . .
H5 H 1.1339 0.0502 0.8318 0.032 Uiso 1 1 calc R U . . .
C8 C 0.9029(4) 0.0646(2) 0.78322(14) 0.0212(7) Uani 1 1 d . . . . .
H6 H 0.8738 0.1114 0.8036 0.025 Uiso 1 1 calc R U . . .
C9 C 0.7859(4) 0.03302(18) 0.73664(13) 0.0168(7) Uani 1 1 d . . . . .
C10 C 0.6230(4) 0.07006(18) 0.71572(13) 0.0161(6) Uani 1 1 d . . . . .
C11 C 0.5699(4) 0.14329(19) 0.74117(14) 0.0189(7) Uani 1 1 d . . . . .
H7 H 0.6250 0.1579 0.7793 0.023 Uiso 1 1 calc R U . . .
N1 N 0.4522(3) 0.19096(15) 0.71589(11) 0.0175(6) Uani 1 1 d . . . . .
C12 C 0.3917(4) 0.25394(19) 0.75344(16) 0.0255(8) Uani 1 1 d . . . . .
H8 H 0.3748 0.3052 0.7311 0.031 Uiso 1 1 calc R U . . .
H9 H 0.4777 0.2632 0.7886 0.031 Uiso 1 1 calc R U . . .
C13 C 0.2242(4) 0.2273(2) 0.77290(15) 0.0270(8) Uani 1 1 d . . . . .
H10 H 0.2404 0.1735 0.7916 0.032 Uiso 1 1 calc R U . . .
H11 H 0.1949 0.2655 0.8032 0.032 Uiso 1 1 calc R U . . .
C14 C 0.0761(4) 0.22307(19) 0.72290(15) 0.0234(7) Uani 1 1 d . . . . .
H12 H -0.0298 0.2117 0.7395 0.028 Uiso 1 1 calc R U . . .
H13 H 0.0628 0.2760 0.7027 0.028 Uiso 1 1 calc R U . . .
N2 N 0.1019(3) 0.15980(16) 0.67944(12) 0.0188(6) Uani 1 1 d . . . . .
H14 H 0.115(4) 0.1164(19) 0.6970(13) 0.007(8) Uiso 1 1 d . . . . .
C15 C -0.0449(4) 0.15327(19) 0.63182(14) 0.0200(7) Uani 1 1 d . . . . .
H15 H -0.0747 0.2071 0.6147 0.024 Uiso 1 1 calc R U . . .
H16 H -0.1448 0.1315 0.6479 0.024 Uiso 1 1 calc R U . . .
C16 C 0.0037(4) 0.09787(18) 0.58519(14) 0.0194(7) Uani 1 1 d . . . . .
H17 H 0.0294 0.0434 0.6019 0.023 Uiso 1 1 calc R U . . .
H18 H -0.0909 0.0933 0.5522 0.023 Uiso 1 1 calc R U . . .
N3 N 0.1562(3) 0.13233(16) 0.56374(12) 0.0162(6) Uani 1 1 d . . . . .
H19 H 0.119(4) 0.176(2) 0.5452(15) 0.023(9) Uiso 1 1 d . . . . .
C17 C 0.2251(4) 0.07631(18) 0.52294(14) 0.0191(7) Uani 1 1 d . . . . .
H20 H 0.1363 0.0652 0.4889 0.023 Uiso 1 1 calc R U . . .
H21 H 0.2542 0.0246 0.5436 0.023 Uiso 1 1 calc R U . . .
C18 C 0.3812(4) 0.10907(19) 0.50029(14) 0.0189(7) Uani 1 1 d . . . . .
H22 H 0.3503 0.1601 0.4790 0.023 Uiso 1 1 calc R U . . .
H23 H 0.4163 0.0702 0.4714 0.023 Uiso 1 1 calc R U . . .
C19 C 0.5320(4) 0.12496(18) 0.54748(13) 0.0162(6) Uani 1 1 d . . . . .
H24 H 0.5606 0.0753 0.5708 0.019 Uiso 1 1 calc R U . . .
H25 H 0.6320 0.1402 0.5286 0.019 Uiso 1 1 calc R U . . .
N4 N 0.4917(3) 0.19049(14) 0.58690(11) 0.0137(5) Uani 1 1 d . . . . .
C20 C 0.5487(4) 0.26112(18) 0.57506(13) 0.0159(6) Uani 1 1 d . . . . .
H26 H 0.6362 0.2625 0.5508 0.019 Uiso 1 1 calc R U . . .
C21 C 0.4930(4) 0.33716(18) 0.59493(13) 0.0155(6) Uani 1 1 d . . . . .
C22 C 0.5804(4) 0.41062(18) 0.58279(13) 0.0169(7) Uani 1 1 d . . . . .
C23 C 0.7411(4) 0.41122(19) 0.56355(14) 0.0207(7) Uani 1 1 d . . . . .
H27 H 0.8000 0.3619 0.5606 0.025 Uiso 1 1 calc R U . . .
C24 C 0.8131(4) 0.4822(2) 0.54912(15) 0.0257(8) Uani 1 1 d . . . . .
H28 H 0.9214 0.4812 0.5361 0.031 Uiso 1 1 calc R U . . .
C25 C 0.7308(4) 0.5563(2) 0.55307(15) 0.0267(8) Uani 1 1 d . . . . .
H29 H 0.7805 0.6048 0.5416 0.032 Uiso 1 1 calc R U . . .
C26 C 0.5772(4) 0.55748(19) 0.57371(15) 0.0240(7) Uani 1 1 d . . . . .
H30 H 0.5217 0.6075 0.5776 0.029 Uiso 1 1 calc R U . . .
C27 C 0.5006(4) 0.48554(18) 0.58925(14) 0.0189(7) Uani 1 1 d . . . . .
C28 C 0.3407(4) 0.48693(19) 0.61019(15) 0.0218(7) Uani 1 1 d . . . . .
H31 H 0.2879 0.5374 0.6151 0.026 Uiso 1 1 calc R U . . .
C29 C 0.2616(4) 0.41838(18) 0.62328(15) 0.0223(7) Uani 1 1 d . . . . .
H32 H 0.1558 0.4214 0.6379 0.027 Uiso 1 1 calc R U . . .
C30 C 0.3356(4) 0.34173(18) 0.61528(14) 0.0178(7) Uani 1 1 d . . . . .
O1 O 0.3619(3) 0.06110(12) 0.64994(9) 0.0166(5) Uani 1 1 d . . . . .
O2 O 0.2451(3) 0.27713(12) 0.62494(10) 0.0194(5) Uani 1 1 d . . . . .
Mn1 Mn 0.31534(6) 0.17071(3) 0.63791(2) 0.01428(11) Uani 1 1 d . . . . .
Sb1 Sb 0.84975(3) 0.23168(2) 0.41721(2) 0.01807(7) Uani 1 1 d . . . . .
F1 F 0.8290(3) 0.12052(11) 0.42550(10) 0.0407(6) Uani 1 1 d . . . . .
F2 F 0.6185(2) 0.24334(14) 0.42021(10) 0.0420(6) Uani 1 1 d . . . . .
F3 F 0.8736(3) 0.34300(11) 0.41109(10) 0.0394(5) Uani 1 1 d . . . . .
F4 F 1.0812(2) 0.21777(12) 0.41543(9) 0.0333(5) Uani 1 1 d . . . . .
F5 F 0.8938(2) 0.24031(11) 0.50003(8) 0.0272(4) Uani 1 1 d . . . . .
F6 F 0.8066(3) 0.22432(13) 0.33476(8) 0.0381(5) Uani 1 1 d . . . . .

loop_
_atom_site_aniso_label
_atom_site_aniso_U_11
_atom_site_aniso_U_22
_atom_site_aniso_U_33
_atom_site_aniso_U_23
_atom_site_aniso_U_13
_atom_site_aniso_U_12
C1 0.0169(16) 0.0150(15) 0.0149(16) 0.0046(13) 0.0022(13) 0.0013(12)
C2 0.0283(18) 0.0141(15) 0.0136(16) 0.0000(13) -0.0009(14) 0.0018(13)
C3 0.0337(19) 0.0170(16) 0.0164(17) 0.0010(14) 0.0010(14) 0.0048(14)
C4 0.0229(17) 0.0186(16) 0.0187(17) 0.0071(14) 0.0041(14) 0.0020(13)
C5 0.0265(18) 0.0248(18) 0.0277(19) 0.0066(15) 0.0048(15) 0.0071(15)
C6 0.0183(17) 0.032(2) 0.036(2) 0.0131(17) 0.0001(16) 0.0034(15)
C7 0.0235(18) 0.0322(19) 0.0228(19) 0.0098(16) -0.0048(15) -0.0096(15)
C8 0.0236(17) 0.0228(17) 0.0172(17) 0.0028(14) 0.0031(14) -0.0068(14)
C9 0.0200(16) 0.0196(16) 0.0111(15) 0.0048(13) 0.0032(13) -0.0036(13)
C10 0.0202(16) 0.0153(15) 0.0136(16) -0.0007(13) 0.0051(13) -0.0016(13)
C11 0.0177(16) 0.0221(16) 0.0177(17) -0.0029(14) 0.0050(13) -0.0057(14)
N1 0.0193(13) 0.0125(12) 0.0225(15) -0.0059(11) 0.0085(11) -0.0047(11)
C12 0.0254(17) 0.0220(18) 0.0297(19) -0.0089(15) 0.0058(15) -0.0001(14)
C13 0.0314(19) 0.0249(17) 0.0277(18) -0.0108(16) 0.0144(15) 0.0001(16)
C14 0.0208(16) 0.0219(17) 0.0302(19) -0.0031(15) 0.0127(14) 0.0002(14)
N2 0.0176(14) 0.0157(14) 0.0237(16) 0.0032(12) 0.0053(12) 0.0014(11)
C15 0.0103(15) 0.0234(17) 0.0266(18) 0.0057(15) 0.0041(13) -0.0055(13)
C16 0.0131(15) 0.0174(15) 0.0266(18) 0.0028(14) -0.0014(13) -0.0029(12)
N3 0.0137(13) 0.0137(13) 0.0208(14) 0.0033(11) 0.0008(11) 0.0007(11)
C17 0.0210(16) 0.0160(15) 0.0188(17) -0.0048(13) -0.0022(13) 0.0016(13)
C18 0.0212(16) 0.0187(16) 0.0164(16) -0.0025(13) 0.0018(13) 0.0040(13)
C19 0.0167(15) 0.0145(15) 0.0180(16) -0.0012(13) 0.0041(13) 0.0031(12)
N4 0.0123(12) 0.0129(12) 0.0157(13) -0.0009(11) 0.0013(10) 0.0013(10)
C20 0.0105(14) 0.0187(15) 0.0185(16) 0.0011(14) 0.0022(12) 0.0039(12)
C21 0.0160(15) 0.0135(15) 0.0173(16) -0.0012(13) 0.0035(13) 0.0001(12)
C22 0.0189(15) 0.0166(15) 0.0149(16) 0.0003(13) 0.0018(13) -0.0026(13)
C23 0.0182(16) 0.0201(16) 0.0242(18) -0.0011(14) 0.0047(14) -0.0015(13)
C24 0.0229(18) 0.0293(18) 0.0253(19) 0.0007(16) 0.0052(15) -0.0075(15)
C25 0.0291(19) 0.0254(18) 0.0238(19) 0.0057(15) -0.0018(15) -0.0102(15)
C26 0.0284(18) 0.0157(16) 0.0258(19) 0.0016(14) -0.0037(15) -0.0015(14)
C27 0.0232(17) 0.0160(15) 0.0164(17) 0.0009(13) -0.0006(14) -0.0019(13)
C28 0.0256(18) 0.0137(15) 0.0263(19) -0.0018(14) 0.0043(15) 0.0044(13)
C29 0.0184(16) 0.0163(16) 0.033(2) 0.0005(15) 0.0085(15) 0.0046(13)
C30 0.0191(16) 0.0127(15) 0.0217(17) 0.0034(13) 0.0034(13) -0.0011(12)
O1 0.0187(11) 0.0124(10) 0.0180(11) -0.0004(9) 0.0006(9) 0.0017(9)
O2 0.0180(11) 0.0139(11) 0.0282(12) 0.0009(10) 0.0100(9) 0.0009(9)
Mn1 0.0141(2) 0.0112(2) 0.0180(3) -0.00049(19) 0.00400(19) 0.00105(18)
Sb1 0.01777(11) 0.01750(11) 0.01906(11) 0.00515(10) 0.00302(8) 0.00600(9)
F1 0.0506(14) 0.0190(10) 0.0485(14) 0.0041(10) -0.0070(11) -0.0025(10)
F2 0.0176(10) 0.0633(15) 0.0451(13) 0.0104(12) 0.0047(9) 0.0093(10)
F3 0.0547(14) 0.0186(10) 0.0459(14) 0.0122(10) 0.0104(11) 0.0060(10)
F4 0.0209(10) 0.0430(13) 0.0377(12) 0.0039(10) 0.0097(9) 0.0110(9)
F5 0.0318(11) 0.0304(10) 0.0194(10) 0.0037(9) 0.0037(8) 0.0128(9)
F6 0.0461(13) 0.0467(13) 0.0194(10) 0.0021(10) -0.0024(9) 0.0199(11)

loop_
_atom_type_symbol
_atom_type_description
_atom_type_scat_dispersion_real
_atom_type_scat_dispersion_imag
_atom_type_scat_source
C C 0.0033 0.0016 'International Tables Vol C Tables 4.2.6.8 and 6.1.1.4'
H H 0.0000 0.0000 'International Tables Vol C Tables 4.2.6.8 and 6.1.1.4'
F F 0.0171 0.0103 'International Tables Vol C Tables 4.2.6.8 and 6.1.1.4'
Sb Sb -0.5866 1.5461 'International Tables Vol C Tables 4.2.6.8 and 6.1.1.4'
N N 0.0061 0.0033 'International Tables Vol C Tables 4.2.6.8 and 6.1.1.4'
Mn Mn 0.3368 0.7283 'International Tables Vol C Tables 4.2.6.8 and 6.1.1.4'
O O 0.0106 0.0060 'International Tables Vol C Tables 4.2.6.8 and 6.1.1.4'

loop_
_geom_angle_atom_site_label_1
_geom_angle_atom_site_label_2
_geom_angle_atom_site_label_3
_geom_angle
_geom_angle_site_symmetry_1
_geom_angle_site_symmetry_3
_geom_angle_publ_flag
O1 C1 C10 123.1(3) . . ?
O1 C1 C2 117.0(3) . . ?
C10 C1 C2 119.9(3) . . ?
C3 C2 C1 120.8(3) . . ?
C3 C2 H1 119.6 . . ?
C1 C2 H1 119.6 . . ?
C2 C3 C4 121.6(3) . . ?
C2 C3 H2 119.2 . . ?
C4 C3 H2 119.2 . . ?
C5 C4 C9 119.8(3) . . ?
C5 C4 C3 121.1(3) . . ?
C9 C4 C3 119.0(3) . . ?
C6 C5 C4 121.1(3) . . ?
C6 C5 H3 119.5 . . ?
C4 C5 H3 119.5 . . ?
C5 C6 C7 119.5(3) . . ?
C5 C6 H4 120.3 . . ?
C7 C6 H4 120.3 . . ?
C8 C7 C6 121.0(3) . . ?
C8 C7 H5 119.5 . . ?
C6 C7 H5 119.5 . . ?
C7 C8 C9 121.0(3) . . ?
C7 C8 H6 119.5 . . ?
C9 C8 H6 119.5 . . ?
C8 C9 C4 117.5(3) . . ?
C8 C9 C10 123.6(3) . . ?
C4 C9 C10 118.9(3) . . ?
C1 C10 C11 119.1(3) . . ?
C1 C10 C9 119.2(3) . . ?
C11 C10 C9 121.6(3) . . ?
N1 C11 C10 124.8(3) . . ?
N1 C11 H7 117.6 . . ?
C10 C11 H7 117.6 . . ?
C11 N1 C12 116.5(3) . . ?
C11 N1 Mn1 124.6(2) . . ?
C12 N1 Mn1 117.4(2) . . ?
N1 C12 C13 109.6(3) . . ?
N1 C12 H8 109.8 . . ?
C13 C12 H8 109.8 . . ?
N1 C12 H9 109.8 . . ?
C13 C12 H9 109.8 . . ?
H8 C12 H9 108.2 . . ?
C14 C13 C12 114.1(3) . . ?
C14 C13 H10 108.7 . . ?
C12 C13 H10 108.7 . . ?
C14 C13 H11 108.7 . . ?
C12 C13 H11 108.7 . . ?
H10 C13 H11 107.6 . . ?
N2 C14 C13 111.8(3) . . ?
N2 C14 H12 109.3 . . ?
C13 C14 H12 109.3 . . ?
N2 C14 H13 109.3 . . ?
C13 C14 H13 109.3 . . ?
H12 C14 H13 107.9 . . ?
C14 N2 C15 112.1(2) . . ?
C14 N2 Mn1 116.61(19) . . ?
C15 N2 Mn1 106.33(19) . . ?
C14 N2 H14 108(2) . . ?
C15 N2 H14 109(2) . . ?
Mn1 N2 H14 104(2) . . ?
N2 C15 C16 108.1(2) . . ?
N2 C15 H15 110.1 . . ?
C16 C15 H15 110.1 . . ?
N2 C15 H16 110.1 . . ?
C16 C15 H16 110.1 . . ?
H15 C15 H16 108.4 . . ?
N3 C16 C15 107.7(2) . . ?
N3 C16 H17 110.2 . . ?
C15 C16 H17 110.2 . . ?
N3 C16 H18 110.2 . . ?
C15 C16 H18 110.2 . . ?
H17 C16 H18 108.5 . . ?
C17 N3 C16 111.1(2) . . ?
C17 N3 Mn1 118.24(19) . . ?
C16 N3 Mn1 106.31(19) . . ?
C17 N3 H19 110(2) . . ?
C16 N3 H19 104(2) . . ?
Mn1 N3 H19 106(2) . . ?
N3 C17 C18 112.8(2) . . ?
N3 C17 H20 109.0 . . ?
C18 C17 H20 109.0 . . ?
N3 C17 H21 109.0 . . ?
C18 C17 H21 109.0 . . ?
H20 C17 H21 107.8 . . ?
C17 C18 C19 115.0(3) . . ?
C17 C18 H22 108.5 . . ?
C19 C18 H22 108.5 . . ?
C17 C18 H23 108.5 . . ?
C19 C18 H23 108.5 . . ?
H22 C18 H23 107.5 . . ?
N4 C19 C18 110.1(2) . . ?
N4 C19 H24 109.6 . . ?
C18 C19 H24 109.6 . . ?
N4 C19 H25 109.6 . . ?
C18 C19 H25 109.6 . . ?
H24 C19 H25 108.2 . . ?
C20 N4 C19 115.1(2) . . ?
C20 N4 Mn1 124.8(2) . . ?
C19 N4 Mn1 118.21(18) . . ?
N4 C20 C21 126.5(3) . . ?
N4 C20 H26 116.7 . . ?
C21 C20 H26 116.7 . . ?
C30 C21 C20 119.0(3) . . ?
C30 C21 C22 119.6(3) . . ?
C20 C21 C22 120.1(3) . . ?
C23 C22 C27 117.9(3) . . ?
C23 C22 C21 123.1(3) . . ?
C27 C22 C21 119.0(3) . . ?
C24 C23 C22 120.7(3) . . ?
C24 C23 H27 119.7 . . ?
C22 C23 H27 119.7 . . ?
C23 C24 C25 121.5(3) . . ?
C23 C24 H28 119.2 . . ?
C25 C24 H28 119.2 . . ?
C26 C25 C24 118.9(3) . . ?
C26 C25 H29 120.6 . . ?
C24 C25 H29 120.6 . . ?
C25 C26 C27 120.9(3) . . ?
C25 C26 H30 119.6 . . ?
C27 C26 H30 119.6 . . ?
C26 C27 C22 120.1(3) . . ?
C26 C27 C28 120.8(3) . . ?
C22 C27 C28 119.1(3) . . ?
C29 C28 C27 121.8(3) . . ?
C29 C28 H31 119.1 . . ?
C27 C28 H31 119.1 . . ?
C28 C29 C30 120.5(3) . . ?
C28 C29 H32 119.8 . . ?
C30 C29 H32 119.8 . . ?
O2 C30 C21 123.0(3) . . ?
O2 C30 C29 117.1(3) . . ?
C21 C30 C29 119.8(3) . . ?
C1 O1 Mn1 124.72(18) . . ?
C30 O2 Mn1 129.35(19) . . ?
O2 Mn1 O1 174.05(9) . . ?
O2 Mn1 N4 88.32(9) . . ?
O1 Mn1 N4 96.08(10) . . ?
O2 Mn1 N1 95.55(10) . . ?
O1 Mn1 N1 87.72(10) . . ?
N4 Mn1 N1 99.10(10) . . ?
O2 Mn1 N3 91.50(10) . . ?
O1 Mn1 N3 84.65(10) . . ?
N4 Mn1 N3 88.28(10) . . ?
N1 Mn1 N3 169.92(11) . . ?
O2 Mn1 N2 84.76(10) . . ?
O1 Mn1 N2 90.34(10) . . ?
N4 Mn1 N2 169.81(11) . . ?
N1 Mn1 N2 89.04(11) . . ?
N3 Mn1 N2 84.43(11) . . ?
F2 Sb1 F4 178.57(10) . . ?
F2 Sb1 F1 89.81(10) . . ?
F4 Sb1 F1 88.97(10) . . ?
F2 Sb1 F3 90.66(10) . . ?
F4 Sb1 F3 90.55(9) . . ?
F1 Sb1 F3 178.39(10) . . ?
F2 Sb1 F6 90.20(9) . . ?
F4 Sb1 F6 90.57(9) . . ?
F1 Sb1 F6 91.83(10) . . ?
F3 Sb1 F6 89.71(10) . . ?
F2 Sb1 F5 89.89(9) . . ?
F4 Sb1 F5 89.34(8) . . ?
F1 Sb1 F5 88.81(9) . . ?
F3 Sb1 F5 89.65(9) . . ?
F6 Sb1 F5 179.36(9) . . ?

loop_
_geom_bond_atom_site_label_1
_geom_bond_atom_site_label_2
_geom_bond_distance
_geom_bond_site_symmetry_2
_geom_bond_publ_flag
C1 O1 1.318(3) . ?
C1 C10 1.398(4) . ?
C1 C2 1.418(4) . ?
C2 C3 1.347(4) . ?
C2 H1 0.9500 . ?
C3 C4 1.419(5) . ?
C3 H2 0.9500 . ?
C4 C5 1.412(4) . ?
C4 C9 1.417(4) . ?
C5 C6 1.363(5) . ?
C5 H3 0.9500 . ?
C6 C7 1.394(5) . ?
C6 H4 0.9500 . ?
C7 C8 1.376(5) . ?
C7 H5 0.9500 . ?
C8 C9 1.412(4) . ?
C8 H6 0.9500 . ?
C9 C10 1.452(4) . ?
C10 C11 1.435(4) . ?
C11 N1 1.296(4) . ?
C11 H7 0.9500 . ?
N1 C12 1.475(4) . ?
N1 Mn1 1.981(3) . ?
C12 C13 1.528(4) . ?
C12 H8 0.9900 . ?
C12 H9 0.9900 . ?
C13 C14 1.522(5) . ?
C13 H10 0.9900 . ?
C13 H11 0.9900 . ?
C14 N2 1.479(4) . ?
C14 H12 0.9900 . ?
C14 H13 0.9900 . ?
N2 C15 1.482(4) . ?
N2 Mn1 2.067(3) . ?
N2 H14 0.82(3) . ?
C15 C16 1.499(4) . ?
C15 H15 0.9900 . ?
C15 H16 0.9900 . ?
C16 N3 1.485(4) . ?
C16 H17 0.9900 . ?
C16 H18 0.9900 . ?
N3 C17 1.476(4) . ?
N3 Mn1 2.067(3) . ?
N3 H19 0.86(3) . ?
C17 C18 1.513(4) . ?
C17 H20 0.9900 . ?
C17 H21 0.9900 . ?
C18 C19 1.518(4) . ?
C18 H22 0.9900 . ?
C18 H23 0.9900 . ?
C19 N4 1.476(4) . ?
C19 H24 0.9900 . ?
C19 H25 0.9900 . ?
N4 C20 1.298(4) . ?
N4 Mn1 1.975(2) . ?
C20 C21 1.431(4) . ?
C20 H26 0.9500 . ?
C21 C30 1.398(4) . ?
C21 C22 1.448(4) . ?
C22 C23 1.410(4) . ?
C22 C27 1.412(4) . ?
C23 C24 1.370(4) . ?
C23 H27 0.9500 . ?
C24 C25 1.400(5) . ?
C24 H28 0.9500 . ?
C25 C26 1.371(5) . ?
C25 H29 0.9500 . ?
C26 C27 1.408(4) . ?
C26 H30 0.9500 . ?
C27 C28 1.421(5) . ?
C28 C29 1.353(4) . ?
C28 H31 0.9500 . ?
C29 C30 1.423(4) . ?
C29 H32 0.9500 . ?
C30 O2 1.326(4) . ?
O1 Mn1 1.867(2) . ?
O2 Mn1 1.862(2) . ?
Sb1 F2 1.8595(19) . ?
Sb1 F4 1.8611(18) . ?
Sb1 F1 1.8622(19) . ?
Sb1 F3 1.8623(19) . ?
Sb1 F6 1.8714(19) . ?
Sb1 F5 1.8816(18) . ?
